data_4318081
loop_
_publ_author_name
'Chuan-De Wu'
'Can-Zhong Lu'
'Wen-Bin Yang'
'Hong-Hui Zhuang'
'Jin-Shun Huang'

_publ_contact_author_address
;
   The State Key Laboratory of Structural Chemistry,
   Fujian Institute of Research on the Structure of Matter,
   the Chinese Academy of Sciences,
   Fuzhou, Fujian 350002,
   P. R. China
;
_publ_contact_author_email czlu@ms.fjirsm.ac.cn
_publ_contact_author_fax 86-591-3714946
_publ_contact_author_name 'Can-Zhong Lu'
_publ_contact_author_phone 86-591-3705834
_publ_section_title
;
 Hydrothermal Synthesis, Structures, and Magnetic Properties of Three
 Novel 5-Aminoisophthalic Acid Ligand Bridged Transition Metal Cation
 Polymers
;
_journal_name_full 'Inorganic Chemistry'
_journal_page_first 3302
_journal_page_last 3307
_journal_paper_doi 10.1021/ic011182g
_journal_volume 41
_journal_year 2002
_chemical_formula_sum 'C8 H9 N Ni O6'
_chemical_formula_weight 273.87
_chemical_name_systematic
;
  ?
;
_space_group_IT_number 2
_symmetry_cell_setting triclinic
_symmetry_space_group_name_Hall '-P 1'
_symmetry_space_group_name_H-M 'P -1'
_atom_sites_solution_hydrogens geom
_atom_sites_solution_primary direct
_atom_sites_solution_secondary difmap
_audit_creation_method SHELXL-97
_cell_angle_alpha 113.09(3)
_cell_angle_beta 99.64(3)
_cell_angle_gamma 98.90(3)
_cell_formula_units_Z 2
_cell_length_a 6.425(1)
_cell_length_b 8.115(2)
_cell_length_c 10.146(2)
_cell_measurement_reflns_used 25
_cell_measurement_temperature 293(2)
_cell_measurement_theta_max 15.75
_cell_measurement_theta_min 14.43
_cell_volume 465.4(2)
_computing_structure_refinement 'SHELXL-97 (Sheldrick, 1997)'
_computing_structure_solution 'SHELXS-97 (Sheldrick, 1990)'
_diffrn_ambient_temperature 293(2)
_diffrn_measured_fraction_theta_full 1.000
_diffrn_measured_fraction_theta_max 1.000
_diffrn_radiation_monochromator graphite
_diffrn_radiation_source 'fine-focus sealed tube'
_diffrn_radiation_type MoK\a
_diffrn_radiation_wavelength 0.71073
_diffrn_reflns_av_R_equivalents 0.0660
_diffrn_reflns_av_sigmaI/netI 0.0653
_diffrn_reflns_limit_h_max 8
_diffrn_reflns_limit_h_min -9
_diffrn_reflns_limit_k_max 10
_diffrn_reflns_limit_k_min -11
_diffrn_reflns_limit_l_max 14
_diffrn_reflns_limit_l_min 0
_diffrn_reflns_number 2859
_diffrn_reflns_theta_full 30.00
_diffrn_reflns_theta_max 30.00
_diffrn_reflns_theta_min 2.25
_exptl_absorpt_coefficient_mu 2.098
_exptl_absorpt_correction_T_max 0.9942
_exptl_absorpt_correction_T_min 0.4872
_exptl_crystal_colour 'Deep Green'
_exptl_crystal_density_diffrn 1.955
_exptl_crystal_density_method 'not measured'
_exptl_crystal_description Prism
_exptl_crystal_F_000 280
_exptl_crystal_size_max 0.2
_exptl_crystal_size_mid 0.1
_exptl_crystal_size_min 0.08
_refine_diff_density_max 2.792
_refine_diff_density_min -2.274
_refine_diff_density_rms 0.224
_refine_ls_extinction_coef 0.000(6)
_refine_ls_extinction_expression Fc^*^=kFc[1+0.001xFc^2^\l^3^/sin(2\q)]^-1/4^
_refine_ls_extinction_method SHELXL
_refine_ls_goodness_of_fit_ref 0.988
_refine_ls_hydrogen_treatment mixed
_refine_ls_matrix_type full
_refine_ls_number_parameters 170
_refine_ls_number_reflns 2718
_refine_ls_number_restraints 6
_refine_ls_restrained_S_all 0.988
_refine_ls_R_factor_all 0.0901
_refine_ls_R_factor_gt 0.0699
_refine_ls_shift/su_max 2.068
_refine_ls_shift/su_mean 0.012
_refine_ls_structure_factor_coef Fsqd
_refine_ls_weighting_details 'calc w=1/[\s^2^(Fo^2^)+(0.1321P)^2^+0.0000P] where P=(Fo^2^+2Fc^2^)/3'
_refine_ls_weighting_scheme calc
_refine_ls_wR_factor_gt 0.1756
_refine_ls_wR_factor_ref 0.1826
_reflns_number_gt 2128
_reflns_number_total 2718
_reflns_threshold_expression >2sigma(I)
_cod_data_source_file ic011182g_2.cif
_cod_data_source_block NiAIP
_cod_depositor_comments
;
The following automatic conversions were performed:

'_symmetry_cell_setting' value 'Triclinic' changed to 'triclinic'
according to the built-in table from CIF Core dictionary named
'cif_core.dic' version 2.4.1 from 2010-06-29.

Automatic conversion script
Id: cif_fix_values 1646 2011-03-28 12:23:43Z adriana 
;
_cod_database_code 4318081

loop_
_symmetry_equiv_pos_as_xyz
'x, y, z'
'-x, -y, -z'

loop_
_atom_site_label
_atom_site_type_symbol
_atom_site_fract_x
_atom_site_fract_y
_atom_site_fract_z
_atom_site_U_iso_or_equiv
_atom_site_adp_type
_atom_site_occupancy
_atom_site_symmetry_multiplicity
_atom_site_calc_flag
_atom_site_refinement_flags
_atom_site_disorder_assembly
_atom_site_disorder_group
Ni Ni 0.20251(9) 1.25121(8) 1.30491(5) 0.0135(2) Uani 1 1 d . . .
O1 O 0.1660(5) 1.2487(5) 1.0954(3) 0.0200(7) Uani 1 1 d . . .
O2 O 0.4905(5) 1.2851(5) 1.2262(3) 0.0183(6) Uani 1 1 d . . .
O3 O 0.0500(6) 1.2507(6) 0.6039(4) 0.0295(9) Uani 1 1 d . . .
O4 O 0.3344(5) 1.2578(5) 0.5038(3) 0.0175(6) Uani 1 1 d . . .
O5 O 0.2463(6) 1.5317(5) 1.4059(4) 0.0218(7) Uani 1 1 d D . .
HA5 H 0.374(4) 1.595(6) 1.425(6) 0.007(12) Uiso 1 1 d D . .
HB5 H 0.162(8) 1.584(11) 1.374(11) 0.09(4) Uiso 1 1 d D . .
O6 O -0.1140(6) 1.2098(6) 1.3204(4) 0.0235(7) Uani 1 1 d D . .
HA6 H -0.188(10) 1.099(4) 1.288(11) 0.09(4) Uiso 1 1 d D . .
HB6 H -0.204(8) 1.271(7) 1.307(7) 0.027(16) Uiso 1 1 d D . .
N1 N 0.8599(6) 1.0405(5) 0.7919(4) 0.0145(7) Uani 1 1 d . . .
HA1 H 0.916(9) 1.066(7) 0.728(6) 0.015(13) Uiso 1 1 d . . .
HA2 H 0.953(9) 1.072(8) 0.874(6) 0.016(13) Uiso 1 1 d . . .
C1 C 0.3675(7) 1.2659(6) 1.1084(4) 0.0136(7) Uani 1 1 d . . .
C2 C 0.4490(7) 1.2448(6) 0.9746(4) 0.0146(8) Uani 1 1 d . . .
C3 C 0.3304(7) 1.2793(6) 0.8645(4) 0.0152(8) Uani 1 1 d . . .
H3A H 0.2137 1.3328 0.8812 0.018 Uiso 1 1 calc R . .
C4 C 0.3849(7) 1.2347(6) 0.7299(4) 0.0144(8) Uani 1 1 d . . .
C5 C 0.2444(7) 1.2522(6) 0.6050(4) 0.0173(8) Uani 1 1 d . . .
C6 C 0.5638(7) 1.1586(6) 0.7085(4) 0.0145(8) Uani 1 1 d . . .
H6A H 0.6028 1.1291 0.6192 0.017 Uiso 1 1 calc R . .
C7 C 0.6840(7) 1.1266(6) 0.8189(4) 0.0132(7) Uani 1 1 d . . .
C8 C 0.6290(7) 1.1717(6) 0.9532(4) 0.0149(8) Uani 1 1 d . . .
H8A H 0.7119 1.1532 1.0283 0.018 Uiso 1 1 calc R . .

loop_
_atom_site_aniso_label
_atom_site_aniso_U_11
_atom_site_aniso_U_22
_atom_site_aniso_U_33
_atom_site_aniso_U_23
_atom_site_aniso_U_13
_atom_site_aniso_U_12
Ni 0.0168(3) 0.0202(3) 0.0058(3) 0.0064(2) 0.00097(18) 0.0108(2)
O1 0.0187(15) 0.0356(19) 0.0089(13) 0.0121(13) 0.0022(11) 0.0101(13)
O2 0.0178(14) 0.0328(18) 0.0075(12) 0.0103(12) 0.0011(11) 0.0133(13)
O3 0.0247(18) 0.055(3) 0.0222(17) 0.0245(17) 0.0062(14) 0.0250(17)
O4 0.0199(15) 0.0276(16) 0.0056(12) 0.0083(12) -0.0011(11) 0.0093(12)
O5 0.0213(16) 0.0199(16) 0.0248(17) 0.0099(13) 0.0032(13) 0.0089(13)
O6 0.0198(16) 0.036(2) 0.0164(15) 0.0112(15) 0.0033(13) 0.0140(15)
N1 0.0156(16) 0.0201(17) 0.0098(15) 0.0073(13) 0.0022(13) 0.0087(14)
C1 0.0185(19) 0.0166(18) 0.0059(16) 0.0048(14) 0.0014(14) 0.0065(15)
C2 0.022(2) 0.0173(19) 0.0059(15) 0.0056(14) 0.0020(14) 0.0086(16)
C3 0.0166(19) 0.0189(19) 0.0101(17) 0.0064(15) 0.0001(14) 0.0075(15)
C4 0.0165(19) 0.0173(19) 0.0092(16) 0.0060(14) -0.0003(14) 0.0064(15)
C5 0.023(2) 0.022(2) 0.0086(17) 0.0061(15) 0.0010(15) 0.0146(17)
C6 0.0177(19) 0.0186(19) 0.0080(16) 0.0061(14) 0.0005(14) 0.0088(15)
C7 0.0161(18) 0.0178(18) 0.0080(16) 0.0071(14) 0.0012(13) 0.0086(15)
C8 0.0193(19) 0.021(2) 0.0060(16) 0.0067(14) 0.0007(14) 0.0100(16)

loop_
_atom_type_symbol
_atom_type_description
_atom_type_scat_dispersion_real
_atom_type_scat_dispersion_imag
_atom_type_scat_source
C C 0.0033 0.0016 'International Tables Vol C Tables 4.2.6.8 and 6.1.1.4'
H H 0.0000 0.0000 'International Tables Vol C Tables 4.2.6.8 and 6.1.1.4'
N N 0.0061 0.0033 'International Tables Vol C Tables 4.2.6.8 and 6.1.1.4'
O O 0.0106 0.0060 'International Tables Vol C Tables 4.2.6.8 and 6.1.1.4'
Ni Ni 0.3393 1.1124 'International Tables Vol C Tables 4.2.6.8 and 6.1.1.4'

loop_
_geom_angle_atom_site_label_1
_geom_angle_atom_site_label_2
_geom_angle_atom_site_label_3
_geom_angle
_geom_angle_site_symmetry_1
_geom_angle_site_symmetry_3
_geom_angle_publ_flag
O4 Ni O5 89.13(14) 1_556 . ?
O4 Ni O6 96.01(14) 1_556 . ?
O5 Ni O6 91.48(15) . . ?
O4 Ni O1 162.26(14) 1_556 . ?
O5 Ni O1 92.15(15) . . ?
O6 Ni O1 101.64(14) . . ?
O4 Ni N1 89.54(14) 1_556 2_677 ?
O5 Ni N1 176.03(15) . 2_677 ?
O6 Ni N1 84.94(16) . 2_677 ?
O1 Ni N1 90.26(14) . 2_677 ?
O4 Ni O2 100.43(13) 1_556 . ?
O5 Ni O2 90.16(14) . . ?
O6 Ni O2 163.50(13) . . ?
O1 Ni O2 61.89(12) . . ?
N1 Ni O2 93.76(14) 2_677 . ?
O4 Ni C1 131.26(14) 1_556 . ?
O5 Ni C1 92.37(15) . . ?
O6 Ni C1 132.60(14) . . ?
O1 Ni C1 31.01(13) . . ?
N1 Ni C1 91.32(15) 2_677 . ?
O2 Ni C1 30.91(12) . . ?
C1 O1 Ni 90.2(2) . . ?
C1 O2 Ni 87.3(3) . . ?
C5 O4 Ni 129.8(3) . 1_554 ?
C7 N1 Ni 119.4(3) . 2_677 ?
O2 C1 O1 120.5(4) . . ?
O2 C1 C2 121.8(4) . . ?
O1 C1 C2 117.4(4) . . ?
O2 C1 Ni 61.8(2) . . ?
O1 C1 Ni 58.8(2) . . ?
C2 C1 Ni 171.2(3) . . ?
C8 C2 C3 120.2(4) . . ?
C8 C2 C1 119.8(4) . . ?
C3 C2 C1 119.6(4) . . ?
C4 C3 C2 120.5(4) . . ?
C3 C4 C6 118.8(4) . . ?
C3 C4 C5 120.9(4) . . ?
C6 C4 C5 120.0(4) . . ?
O3 C5 O4 125.5(4) . . ?
O3 C5 C4 118.7(4) . . ?
O4 C5 C4 115.7(4) . . ?
C7 C6 C4 120.6(4) . . ?
C6 C7 C8 120.3(4) . . ?
C6 C7 N1 119.6(4) . . ?
C8 C7 N1 120.0(3) . . ?
C7 C8 C2 119.4(4) . . ?

loop_
_geom_bond_atom_site_label_1
_geom_bond_atom_site_label_2
_geom_bond_distance
_geom_bond_site_symmetry_2
_geom_bond_publ_flag
Ni O4 2.030(3) 1_556 ?
Ni O5 2.046(3) . ?
Ni O6 2.052(4) . ?
Ni O1 2.091(3) . ?
Ni N1 2.117(4) 2_677 ?
Ni O2 2.156(3) . ?
Ni C1 2.443(4) . ?
O1 C1 1.259(5) . ?
O2 C1 1.256(5) . ?
O3 C5 1.245(6) . ?
O4 C5 1.272(5) . ?
O4 Ni 2.030(3) 1_554 ?
N1 C7 1.428(5) . ?
N1 Ni 2.117(4) 2_677 ?
C1 C2 1.493(6) . ?
C2 C8 1.390(6) . ?
C2 C3 1.390(5) . ?
C3 C4 1.389(6) . ?
C4 C6 1.396(6) . ?
C4 C5 1.496(5) . ?
C6 C7 1.385(5) . ?
C7 C8 1.387(5) . ?
